data_2232173
loop_
_publ_author_name
'Dahmani, Siham'
'Kandri Rodi, Youssef'
'Capet, Frederic'
'Essassi, El Mokhtar'
'Ng, Seik Weng'

_publ_section_title
;
 6-Bromoimidazo[1,2-<i>a</i>]pyridin-8-amine
;
_journal_coeditor_code BT5659
_journal_issue 11
_journal_name_full 'Acta Crystallographica Section E'
_journal_page_first o2838
_journal_paper_doi 10.1107/S1600536811040177
_journal_volume 67
_journal_year 2011
_chemical_formula_iupac 'C7 H6 Br N3'
_chemical_formula_moiety 'C7 H6 Br N3'
_chemical_formula_sum 'C7 H6 Br N3'
_chemical_formula_weight 212.06
_chemical_name_systematic
;
6-Bromoimidazo[1,2-<i>a</i>]pyridin-8-amine
;
_space_group_IT_number 14
_symmetry_cell_setting monoclinic
_symmetry_space_group_name_Hall '-P 2ybc'
_symmetry_space_group_name_H-M 'P 1 21/c 1'
_atom_sites_solution_hydrogens geom
_atom_sites_solution_primary direct
_atom_sites_solution_secondary difmap
_audit_creation_method SHELXL-97
_cell_angle_alpha 90.00
_cell_angle_beta 92.6106(7)
_cell_angle_gamma 90.00
_cell_formula_units_Z 12
_cell_length_a 15.1378(5)
_cell_length_b 21.2006(8)
_cell_length_c 6.9744(3)
_cell_measurement_reflns_used 9878
_cell_measurement_temperature 100(2)
_cell_measurement_theta_max 28.15
_cell_measurement_theta_min 2.35
_cell_volume 2235.97(15)
_computing_cell_refinement 'SAINT (Bruker, 2009)'
_computing_data_collection 'APEX2 (Bruker, 2009)'
_computing_data_reduction 'SAINT (Bruker, 2009)'
_computing_molecular_graphics 'X-SEED (Barbour, 2001)'
_computing_publication_material 'publCIF (Westrip, 2010)'
_computing_structure_refinement 'SHELXL97 (Sheldrick, 2008)'
_computing_structure_solution 'SHELXS97 (Sheldrick, 2008)'
_diffrn_ambient_temperature 100(2)
_diffrn_measured_fraction_theta_full 0.999
_diffrn_measured_fraction_theta_max 0.999
_diffrn_measurement_device_type 'Bruker APEX DUO'
_diffrn_measurement_method \w
_diffrn_radiation_monochromator graphite
_diffrn_radiation_source 'fine-focus sealed tube'
_diffrn_radiation_type MoK\a
_diffrn_radiation_wavelength 0.71073
_diffrn_reflns_av_R_equivalents 0.0481
_diffrn_reflns_av_sigmaI/netI 0.0265
_diffrn_reflns_limit_h_max 20
_diffrn_reflns_limit_h_min -20
_diffrn_reflns_limit_k_max 28
_diffrn_reflns_limit_k_min -28
_diffrn_reflns_limit_l_max 9
_diffrn_reflns_limit_l_min -9
_diffrn_reflns_number 44729
_diffrn_reflns_theta_full 28.27
_diffrn_reflns_theta_max 28.27
_diffrn_reflns_theta_min 1.65
_diffrn_standards_decay_% 0
_diffrn_standards_interval_count 0
_diffrn_standards_interval_time 0
_diffrn_standards_number 0
_exptl_absorpt_coefficient_mu 5.444
_exptl_absorpt_correction_T_max 0.8989
_exptl_absorpt_correction_T_min 0.5380
_exptl_absorpt_correction_type multi-scan
_exptl_absorpt_process_details 'SADABS (Sheldrick, 1996)'
_exptl_crystal_colour yellow
_exptl_crystal_density_diffrn 1.890
_exptl_crystal_density_method 'not measured'
_exptl_crystal_description prism
_exptl_crystal_F_000 1248
_exptl_crystal_size_max 0.13
_exptl_crystal_size_mid 0.04
_exptl_crystal_size_min 0.02
_refine_diff_density_max 1.149
_refine_diff_density_min -0.457
_refine_ls_extinction_method none
_refine_ls_goodness_of_fit_ref 1.076
_refine_ls_hydrogen_treatment mixed
_refine_ls_matrix_type full
_refine_ls_number_parameters 322
_refine_ls_number_reflns 5538
_refine_ls_number_restraints 6
_refine_ls_restrained_S_all 1.075
_refine_ls_R_factor_all 0.0430
_refine_ls_R_factor_gt 0.0310
_refine_ls_shift/su_max 0.001
_refine_ls_shift/su_mean 0.001
_refine_ls_structure_factor_coef Fsqd
_refine_ls_weighting_details 'calc w=1/[\s^2^(Fo^2^)+(0.0398P)^2^+2.2806P] where P=(Fo^2^+2Fc^2^)/3'
_refine_ls_weighting_scheme calc
_refine_ls_wR_factor_gt 0.0718
_refine_ls_wR_factor_ref 0.0777
_reflns_number_gt 4675
_reflns_number_total 5538
_reflns_threshold_expression I>2\s(I)
_cod_data_source_file bt5659.cif
_cod_data_source_block I
_cod_original_sg_symbol_H-M 'P 21/c'
_cod_database_code 2232173
_cod_database_fobs_code 2232173

loop_
_symmetry_equiv_pos_as_xyz
'x, y, z'
'-x, y+1/2, -z+1/2'
'-x, -y, -z'
'x, -y-1/2, z-1/2'

loop_
_atom_site_type_symbol
_atom_site_label
_atom_site_fract_x
_atom_site_fract_y
_atom_site_fract_z
_atom_site_U_iso_or_equiv
_atom_site_adp_type
_atom_site_calc_flag
_atom_site_refinement_flags
_atom_site_occupancy
_atom_site_symmetry_multiplicity
Br Br1 1.107067(18) 0.309517(13) 0.81184(4) 0.02396(8) Uani d . 1 1
Br Br2 0.248212(17) 0.345125(13) 0.22269(4) 0.02332(8) Uani d . 1 1
Br Br3 0.930771(17) 0.485358(12) -0.30860(4) 0.01955(7) Uani d . 1 1
N N1 0.93022(14) 0.35309(10) 0.3739(3) 0.0147(4) Uani d . 1 1
N N2 0.78304(15) 0.35253(10) 0.3158(3) 0.0170(4) Uani d . 1 1
N N3 0.76115(15) 0.29900(11) 0.6916(3) 0.0179(4) Uani d D 1 1
N N4 0.46555(13) 0.23784(10) 0.3560(3) 0.0131(4) Uani d . 1 1
N N5 0.61032(14) 0.25193(10) 0.4281(3) 0.0153(4) Uani d . 1 1
N N6 0.58767(15) 0.38763(10) 0.3737(3) 0.0167(4) Uani d D 1 1
N N7 0.75458(14) 0.52802(10) 0.0966(3) 0.0144(4) Uani d . 1 1
N N8 0.60864(14) 0.52091(10) 0.1372(3) 0.0165(4) Uani d . 1 1
N N9 0.58646(14) 0.46594(10) -0.2438(3) 0.0164(4) Uani d D 1 1
C C1 1.00873(17) 0.34402(11) 0.4792(4) 0.0174(5) Uani d . 1 1
H H1 1.0643 0.3540 0.4290 0.021 Uiso calc R 1 1
C C2 1.00202(17) 0.32018(12) 0.6573(4) 0.0168(5) Uani d . 1 1
C C3 0.92127(17) 0.30293(11) 0.7364(4) 0.0167(5) Uani d . 1 1
H H3 0.9207 0.2850 0.8612 0.020 Uiso calc R 1 1
C C4 0.84294(17) 0.31237(11) 0.6302(4) 0.0145(5) Uani d . 1 1
C C5 0.84843(16) 0.33958(11) 0.4443(4) 0.0142(5) Uani d . 1 1
C C6 0.82481(18) 0.37419(12) 0.1590(4) 0.0196(5) Uani d . 1 1
H H6 0.7949 0.3870 0.0427 0.023 Uiso calc R 1 1
C C7 0.91483(18) 0.37524(13) 0.1893(4) 0.0194(5) Uani d . 1 1
H H7 0.9575 0.3884 0.1020 0.023 Uiso calc R 1 1
C C8 0.37957(17) 0.25553(12) 0.3112(4) 0.0158(5) Uani d . 1 1
H H8 0.3333 0.2254 0.2961 0.019 Uiso calc R 1 1
C C9 0.36455(17) 0.31802(12) 0.2898(4) 0.0162(5) Uani d . 1 1
C C10 0.43202(17) 0.36433(12) 0.3074(4) 0.0157(5) Uani d . 1 1
H H10 0.4183 0.4076 0.2870 0.019 Uiso calc R 1 1
C C11 0.51705(17) 0.34614(11) 0.3540(3) 0.0144(5) Uani d . 1 1
C C12 0.53420(16) 0.28070(11) 0.3834(3) 0.0134(5) Uani d . 1 1
C C13 0.58955(18) 0.18878(12) 0.4262(4) 0.0173(5) Uani d . 1 1
H H13 0.6312 0.1560 0.4528 0.021 Uiso calc R 1 1
C C14 0.50220(18) 0.17886(12) 0.3818(4) 0.0171(5) Uani d . 1 1
H H14 0.4726 0.1394 0.3708 0.021 Uiso calc R 1 1
C C15 0.83221(16) 0.52183(11) 0.0020(4) 0.0154(5) Uani d . 1 1
H H15 0.8873 0.5358 0.0574 0.018 Uiso calc R 1 1
C C16 0.82568(16) 0.49497(11) -0.1733(4) 0.0152(5) Uani d . 1 1
C C17 0.74557(16) 0.47370(11) -0.2611(4) 0.0142(5) Uani d . 1 1
H H17 0.7450 0.4540 -0.3835 0.017 Uiso calc R 1 1
C C18 0.66754(16) 0.48172(11) -0.1679(4) 0.0135(5) Uani d . 1 1
C C19 0.67320(16) 0.50949(11) 0.0182(4) 0.0131(5) Uani d . 1 1
C C20 0.65091(18) 0.54752(13) 0.2963(4) 0.0206(5) Uani d . 1 1
H H20 0.6217 0.5610 0.4069 0.025 Uiso calc R 1 1
C C21 0.73987(18) 0.55214(13) 0.2758(4) 0.0183(5) Uani d . 1 1
H H21 0.7827 0.5686 0.3662 0.022 Uiso calc R 1 1
H H31 0.7175(18) 0.2903(18) 0.608(4) 0.045(11) Uiso d D 1 1
H H32 0.755(3) 0.2726(15) 0.787(4) 0.047(12) Uiso d D 1 1
H H61 0.6413(10) 0.3726(14) 0.367(4) 0.021(8) Uiso d D 1 1
H H62 0.581(2) 0.4227(9) 0.307(4) 0.019(8) Uiso d D 1 1
H H91 0.5382(13) 0.4706(14) -0.181(4) 0.018(8) Uiso d D 1 1
H H92 0.586(2) 0.4427(14) -0.348(3) 0.033(10) Uiso d D 1 1

loop_
_atom_site_aniso_label
_atom_site_aniso_U_11
_atom_site_aniso_U_22
_atom_site_aniso_U_33
_atom_site_aniso_U_12
_atom_site_aniso_U_13
_atom_site_aniso_U_23
Br1 0.01367(13) 0.02313(14) 0.03436(16) -0.00028(10) -0.00679(11) 0.00462(11)
Br2 0.01282(13) 0.02352(14) 0.03321(16) 0.00291(10) -0.00335(10) 0.00457(11)
Br3 0.01248(12) 0.02091(13) 0.02567(14) -0.00039(9) 0.00531(9) -0.00224(10)
N1 0.0135(10) 0.0149(10) 0.0158(10) -0.0029(8) 0.0020(8) -0.0011(8)
N2 0.0168(10) 0.0159(10) 0.0182(11) -0.0023(8) -0.0023(8) 0.0018(8)
N3 0.0138(11) 0.0231(12) 0.0167(11) -0.0022(9) 0.0012(8) 0.0053(9)
N4 0.0119(10) 0.0138(10) 0.0135(10) 0.0000(8) -0.0009(8) 0.0002(8)
N5 0.0155(10) 0.0162(10) 0.0142(10) 0.0002(8) -0.0006(8) 0.0010(8)
N6 0.0151(11) 0.0132(10) 0.0215(11) -0.0021(8) -0.0002(9) -0.0003(8)
N7 0.0110(10) 0.0150(10) 0.0171(10) -0.0012(8) -0.0015(8) -0.0009(8)
N8 0.0155(10) 0.0158(10) 0.0183(11) 0.0003(8) 0.0021(8) -0.0005(8)
N9 0.0117(10) 0.0190(11) 0.0184(11) -0.0017(8) -0.0014(8) -0.0056(9)
C1 0.0107(11) 0.0159(12) 0.0255(14) -0.0003(9) 0.0009(10) -0.0034(10)
C2 0.0121(11) 0.0141(11) 0.0240(13) 0.0007(9) -0.0028(10) -0.0009(10)
C3 0.0178(13) 0.0122(11) 0.0201(13) -0.0009(9) -0.0005(10) 0.0007(9)
C4 0.0140(12) 0.0105(10) 0.0190(12) -0.0007(9) 0.0018(9) -0.0007(9)
C5 0.0122(11) 0.0119(11) 0.0187(12) -0.0014(9) 0.0021(9) -0.0018(9)
C6 0.0210(13) 0.0185(12) 0.0188(13) -0.0054(10) -0.0037(10) 0.0033(10)
C7 0.0224(13) 0.0198(12) 0.0162(12) -0.0052(10) 0.0022(10) 0.0023(10)
C8 0.0140(12) 0.0176(12) 0.0156(12) -0.0023(9) -0.0016(9) 0.0005(9)
C9 0.0123(11) 0.0184(12) 0.0177(12) 0.0028(9) -0.0007(9) 0.0000(10)
C10 0.0183(12) 0.0136(11) 0.0153(12) 0.0021(9) 0.0008(9) -0.0009(9)
C11 0.0166(12) 0.0153(11) 0.0113(11) 0.0000(9) -0.0001(9) -0.0019(9)
C12 0.0129(11) 0.0159(11) 0.0113(11) -0.0019(9) -0.0002(9) -0.0014(9)
C13 0.0195(13) 0.0156(12) 0.0169(12) 0.0023(10) 0.0018(10) 0.0028(9)
C14 0.0220(13) 0.0119(11) 0.0177(12) 0.0017(10) 0.0030(10) 0.0008(9)
C15 0.0104(11) 0.0152(11) 0.0204(12) -0.0015(9) -0.0002(9) 0.0014(10)
C16 0.0118(11) 0.0125(11) 0.0215(13) 0.0010(9) 0.0023(9) 0.0024(9)
C17 0.0141(12) 0.0136(11) 0.0149(12) 0.0002(9) -0.0001(9) 0.0003(9)
C18 0.0133(11) 0.0106(10) 0.0164(12) 0.0001(9) -0.0005(9) 0.0022(9)
C19 0.0113(11) 0.0112(11) 0.0168(12) 0.0001(9) 0.0009(9) 0.0021(9)
C20 0.0232(14) 0.0213(13) 0.0174(13) 0.0005(11) 0.0038(10) -0.0026(10)
C21 0.0204(13) 0.0207(13) 0.0138(12) -0.0024(10) -0.0012(10) -0.0024(10)

loop_
_atom_type_symbol
_atom_type_description
_atom_type_scat_dispersion_real
_atom_type_scat_dispersion_imag
_atom_type_scat_source
C C 0.0033 0.0016 'International Tables Vol C Tables 4.2.6.8 and 6.1.1.4'
H H 0.0000 0.0000 'International Tables Vol C Tables 4.2.6.8 and 6.1.1.4'
N N 0.0061 0.0033 'International Tables Vol C Tables 4.2.6.8 and 6.1.1.4'
Br Br -0.2901 2.4595 'International Tables Vol C Tables 4.2.6.8 and 6.1.1.4'

loop_
_geom_angle_atom_site_label_1
_geom_angle_atom_site_label_2
_geom_angle_atom_site_label_3
_geom_angle
C7 N1 C1 130.4(2)
C7 N1 C5 106.6(2)
C1 N1 C5 123.0(2)
C5 N2 C6 104.5(2)
C4 N3 H31 120(3)
C4 N3 H32 121(3)
H31 N3 H32 105(4)
C14 N4 C8 130.4(2)
C14 N4 C12 106.4(2)
C8 N4 C12 123.2(2)
C12 N5 C13 104.4(2)
C11 N6 H61 118(2)
C11 N6 H62 114(2)
H61 N6 H62 112(3)
C21 N7 C15 130.2(2)
C21 N7 C19 106.6(2)
C15 N7 C19 123.2(2)
C19 N8 C20 104.4(2)
C18 N9 H91 123(2)
C18 N9 H92 116(2)
H91 N9 H92 120(3)
C2 C1 N1 116.3(2)
C2 C1 H1 121.9
N1 C1 H1 121.9
C1 C2 C3 124.0(2)
C1 C2 Br1 118.2(2)
C3 C2 Br1 117.8(2)
C4 C3 C2 119.3(2)
C4 C3 H3 120.3
C2 C3 H3 120.3
N3 C4 C3 124.9(2)
N3 C4 C5 117.6(2)
C3 C4 C5 117.5(2)
N2 C5 N1 111.6(2)
N2 C5 C4 128.5(2)
N1 C5 C4 119.8(2)
N2 C6 C7 112.0(2)
N2 C6 H6 124.0
C7 C6 H6 124.0
C6 C7 N1 105.3(2)
C6 C7 H7 127.4
N1 C7 H7 127.4
C9 C8 N4 116.4(2)
C9 C8 H8 121.8
N4 C8 H8 121.8
C8 C9 C10 123.5(2)
C8 C9 Br2 118.4(2)
C10 C9 Br2 118.03(18)
C11 C10 C9 119.4(2)
C11 C10 H10 120.3
C9 C10 H10 120.3
C10 C11 N6 123.9(2)
C10 C11 C12 118.2(2)
N6 C11 C12 118.0(2)
N5 C12 N4 111.6(2)
N5 C12 C11 129.2(2)
N4 C12 C11 119.2(2)
C14 C13 N5 111.8(2)
C14 C13 H13 124.1
N5 C13 H13 124.1
C13 C14 N4 105.7(2)
C13 C14 H14 127.1
N4 C14 H14 127.1
C16 C15 N7 116.4(2)
C16 C15 H15 121.8
N7 C15 H15 121.8
C15 C16 C17 123.8(2)
C15 C16 Br3 117.90(19)
C17 C16 Br3 118.32(19)
C18 C17 C16 119.5(2)
C18 C17 H17 120.2
C16 C17 H17 120.2
N9 C18 C17 124.2(2)
N9 C18 C19 118.3(2)
C17 C18 C19 117.5(2)
N8 C19 N7 111.6(2)
N8 C19 C18 128.8(2)
N7 C19 C18 119.6(2)
C21 C20 N8 111.7(2)
C21 C20 H20 124.2
N8 C20 H20 124.2
C20 C21 N7 105.6(2)
C20 C21 H21 127.2
N7 C21 H21 127.2

loop_
_geom_bond_atom_site_label_1
_geom_bond_atom_site_label_2
_geom_bond_distance
Br1 C2 1.893(3)
Br2 C9 1.891(3)
Br3 C16 1.897(3)
N1 C7 1.380(3)
N1 C1 1.382(3)
N1 C5 1.383(3)
N2 C5 1.333(3)
N2 C6 1.367(3)
N3 C4 1.358(3)
N3 H31 0.883(10)
N3 H32 0.880(10)
N4 C14 1.377(3)
N4 C8 1.377(3)
N4 C12 1.387(3)
N5 C12 1.328(3)
N5 C13 1.375(3)
N6 C11 1.386(3)
N6 H61 0.875(10)
N6 H62 0.881(10)
N7 C21 1.378(3)
N7 C15 1.380(3)
N7 C19 1.382(3)
N8 C19 1.333(3)
N8 C20 1.377(3)
N9 C18 1.356(3)
N9 H91 0.874(10)
N9 H92 0.876(10)
C1 C2 1.350(4)
C1 H1 0.9500
C2 C3 1.412(4)
C3 C4 1.384(4)
C3 H3 0.9500
C4 C5 1.425(3)
C6 C7 1.370(4)
C6 H6 0.9500
C7 H7 0.9500
C8 C9 1.351(4)
C8 H8 0.9500
C9 C10 1.418(4)
C10 C11 1.369(4)
C10 H10 0.9500
C11 C12 1.425(3)
C13 C14 1.361(4)
C13 H13 0.9500
C14 H14 0.9500
C15 C16 1.348(4)
C15 H15 0.9500
C16 C17 1.408(3)
C17 C18 1.385(3)
C17 H17 0.9500
C18 C19 1.424(3)
C20 C21 1.364(4)
C20 H20 0.9500
C21 H21 0.9500

loop_
_geom_hbond_atom_site_label_D
_geom_hbond_atom_site_label_H
_geom_hbond_atom_site_label_A
_geom_hbond_site_symmetry_A
_geom_hbond_distance_DH
_geom_hbond_distance_HA
_geom_hbond_distance_DA
_geom_hbond_angle_DHA
_geom_hbond_publ_flag
N3 H31 N5 . 0.880(10) 2.160(10) 3.034(3) 169(4) yes
N6 H61 N2 . 0.880(10) 2.230(10) 3.094(3) 168(3) yes
N9 H91 N8 3_665 0.870(10) 2.27(2) 3.091(3) 158(3) yes
N9 H92 N6 1_554 0.880(10) 2.270(10) 3.143(3) 177(3) yes

loop_
_geom_torsion_atom_site_label_1
_geom_torsion_atom_site_label_2
_geom_torsion_atom_site_label_3
_geom_torsion_atom_site_label_4
_geom_torsion
C7 N1 C1 C2 -178.7(2)
C5 N1 C1 C2 0.7(4)
N1 C1 C2 C3 1.9(4)
N1 C1 C2 Br1 -177.80(17)
C1 C2 C3 C4 -2.1(4)
Br1 C2 C3 C4 177.53(18)
C2 C3 C4 N3 -178.6(2)
C2 C3 C4 C5 -0.2(4)
C6 N2 C5 N1 0.7(3)
C6 N2 C5 C4 -176.3(2)
C7 N1 C5 N2 -0.6(3)
C1 N1 C5 N2 179.8(2)
C7 N1 C5 C4 176.6(2)
C1 N1 C5 C4 -3.0(4)
N3 C4 C5 N2 -2.2(4)
C3 C4 C5 N2 179.3(2)
N3 C4 C5 N1 -178.9(2)
C3 C4 C5 N1 2.6(3)
C5 N2 C6 C7 -0.5(3)
N2 C6 C7 N1 0.1(3)
C1 N1 C7 C6 179.8(2)
C5 N1 C7 C6 0.3(3)
C14 N4 C8 C9 -178.1(2)
C12 N4 C8 C9 1.6(4)
N4 C8 C9 C10 1.3(4)
N4 C8 C9 Br2 178.65(17)
C8 C9 C10 C11 -2.0(4)
Br2 C9 C10 C11 -179.38(19)
C9 C10 C11 N6 179.7(2)
C9 C10 C11 C12 -0.1(4)
C13 N5 C12 N4 0.9(3)
C13 N5 C12 C11 -176.2(2)
C14 N4 C12 N5 -1.3(3)
C8 N4 C12 N5 179.0(2)
C14 N4 C12 C11 176.1(2)
C8 N4 C12 C11 -3.6(4)
C10 C11 C12 N5 179.6(2)
N6 C11 C12 N5 -0.2(4)
C10 C11 C12 N4 2.7(3)
N6 C11 C12 N4 -177.1(2)
C12 N5 C13 C14 -0.2(3)
N5 C13 C14 N4 -0.6(3)
C8 N4 C14 C13 -179.2(2)
C12 N4 C14 C13 1.1(3)
C21 N7 C15 C16 178.8(2)
C19 N7 C15 C16 -1.5(4)
N7 C15 C16 C17 0.1(4)
N7 C15 C16 Br3 -179.89(17)
C15 C16 C17 C18 1.8(4)
Br3 C16 C17 C18 -178.21(18)
C16 C17 C18 N9 176.5(2)
C16 C17 C18 C19 -2.3(3)
C20 N8 C19 N7 -0.1(3)
C20 N8 C19 C18 179.5(2)
C21 N7 C19 N8 0.3(3)
C15 N7 C19 N8 -179.5(2)
C21 N7 C19 C18 -179.3(2)
C15 N7 C19 C18 0.9(4)
N9 C18 C19 N8 2.6(4)
C17 C18 C19 N8 -178.5(2)
N9 C18 C19 N7 -177.8(2)
C17 C18 C19 N7 1.0(3)
C19 N8 C20 C21 -0.2(3)
N8 C20 C21 N7 0.4(3)
C15 N7 C21 C20 179.3(2)
C19 N7 C21 C20 -0.4(3)

loop_
_cod_related_entry_id
_cod_related_entry_database
_cod_related_entry_code
1 ChemSpider 16497395
